data_1572624
loop_
_publ_author_name
'Chen, Ting-An'
'Staples, Richard J.'
'Warren, Timothy H.'

_publ_section_title
;
 Copper catalyzed benzylic sp<sup>3</sup> C-H alkenylation.
;
_journal_issue 42
_journal_name_full 'Chemical science'
_journal_page_first 17685
_journal_page_last 17690
_journal_paper_doi 10.1039/d4sc03430a
_journal_volume 15
_journal_year 2024
_chemical_formula_moiety 'C62 H76 Cu2 F12 N4'
_chemical_formula_sum 'C62 H76 Cu2 F12 N4'
_chemical_formula_weight 1232.34
_space_group_crystal_system monoclinic
_space_group_IT_number 15
_space_group_name_Hall '-C 2yc'
_space_group_name_H-M_alt 'C 1 2/c 1'
_atom_sites_solution_hydrogens geom
_atom_sites_solution_primary direct
_audit_creation_date 2024-01-29
_audit_creation_method
;
Olex2 1.5
(compiled 2023.08.24 svn.re1ec1418 for OlexSys, GUI svn.r6817)
;
_audit_update_record
;
2024-01-29 deposited with the CCDC.	2024-09-16 downloaded from the CCDC.
;
_cell_angle_alpha 90
_cell_angle_beta 92.0395(10)
_cell_angle_gamma 90
_cell_formula_units_Z 4
_cell_length_a 17.6807(2)
_cell_length_b 16.85029(18)
_cell_length_c 20.0632(2)
_cell_measurement_reflns_used 23083
_cell_measurement_temperature 99.9(5)
_cell_measurement_theta_max 79.1310
_cell_measurement_theta_min 2.1870
_cell_volume 5973.54(11)
_computing_cell_refinement 'CrysAlisPro 1.171.41.119a (Rigaku OD, 2021)'
_computing_data_collection 'CrysAlisPro 1.171.41.119a (Rigaku OD, 2021)'
_computing_data_reduction 'CrysAlisPro 1.171.41.119a (Rigaku OD, 2021)'
_computing_molecular_graphics 'Olex2 1.5 (Dolomanov et al., 2009)'
_computing_publication_material 'Olex2 1.5 (Dolomanov et al., 2009)'
_computing_structure_refinement 'SHELXL 2018/3 (Sheldrick, 2015)'
_computing_structure_solution 'SHELXS  (Sheldrick, 2008)'
_diffrn_ambient_environment N~2~
_diffrn_ambient_temperature 99.9(5)
_diffrn_detector 'Hybrid Pixel Array Detector'
_diffrn_detector_area_resol_mean 10.0000
_diffrn_detector_type HyPix
_diffrn_measured_fraction_theta_full 1.000
_diffrn_measured_fraction_theta_max 0.990
_diffrn_measurement_details
;
List of Runs (angles in degrees, time in seconds):

  # Type    Start    End  Width  t~exp~   \w     \q     \k     \f   Frames
#--------------------------------------------------------------------------
  1  \w    100.00 126.00   0.50    0.15    --  113.25  69.00  46.00   52
  2  \w    132.00 157.00   0.50    0.15    --  113.25  77.00  60.00   50
  3  \w    147.00 177.00   0.50    0.15    --  113.25  61.00  90.00   60
  4  \w    133.00 176.00   0.50    0.15    --  113.25  69.00  46.00   86
  5  \w    129.00 158.00   0.50    0.15    --  113.25  61.00  30.00   58
  6  \w    128.00 178.00   0.50    0.15    --  113.25  77.00   0.00  100
  7  \w    142.00 168.00   0.50    0.15    --  113.25  61.00 120.00   52
  8  \w    127.00 168.00   0.50    0.15    --  113.25  61.00 -30.00   82
  9  \w    126.00 177.00   0.50    0.15    --  113.25  77.00 -60.00  102
 10  \w    137.00 162.00   0.50    0.15    --  113.25  77.00 -90.00   50
 11  \w    135.00 160.00   0.50    0.15    --  113.25  61.00-180.00   50
 12  \w    126.00 178.00   0.50    0.15    --  113.25  45.00 -60.00  104
 13  \w    101.00 158.00   0.50    0.15    --  113.25  30.00-120.00  114
 14  \w    150.00 175.00   0.50    0.15    --  113.25  30.00   0.00   50
 15  \w    102.00 139.00   0.50    0.15    --  113.25  30.00 150.00   74
 16  \w    101.00 127.00   0.50    0.15    --  113.25  30.00 176.28   52
 17  \w    102.00 134.00   0.50    0.15    --  113.25  15.00 150.00   64
 18  \w    153.00 178.00   0.50    0.15    --  113.25  15.00 150.00   50
 19  \w    101.00 140.00   0.50    0.15    --  113.25  30.00   0.00   78
 20  \w    101.00 174.00   0.50    0.15    --  113.25  30.00-150.00  146
 21  \w    103.00 157.00   0.50    0.15    --  113.25  30.00-180.00  108
 22  \w    -67.00  19.00   0.50    0.05    --  -47.86  69.00  46.00  172
 23  \w    -25.00  15.00   0.50    0.05    --  -47.86  19.00 -60.00   80
 24  \w    -26.00  21.00   0.50    0.05    --  -47.86  19.00  30.00   94
 25  \w    -17.00   8.00   0.50    0.05    --  -47.86  19.00  60.00   50
 26  \w     53.00 105.00   0.50    0.15    --  113.25-125.00  90.00  104
 27  \w     71.00 108.00   0.50    0.15    --  113.25-125.00  30.00   74
 28  \w     43.00  69.00   0.50    0.15    --  113.25-125.00  30.00   52
 29  \w     48.00  76.00   0.50    0.15    --  113.25-125.00   0.00   56
 30  \w     47.00 107.00   0.50    0.15    --  113.25-125.00 -60.00  120
 31  \w     83.00 108.00   0.50    0.15    --  113.25-125.00   0.00   50
 32  \w     42.00  80.00   0.50    0.15    --  113.25 -94.00  30.00   76
 33  \w     72.00  98.00   0.50    0.15    --  113.25 -94.00  90.00   52
 34  \w     43.00  69.00   0.50    0.15    --  113.25 -94.00 120.00   52
 35  \w    -19.00   6.00   0.50    0.05    --   47.86 -19.00  30.00   50
 36  \w     15.00  48.00   0.50    0.05    --   47.86 -69.00 -86.00   66
 37  \w     42.00  67.00   0.50    0.15    --  113.25 -69.00 -86.00   50
 38  \w     43.00  69.00   0.50    0.15    --  113.25 -61.00 -90.00   52
 39  \w     42.00  69.00   0.50    0.15    --  113.25 -61.00-120.00   54
 40  \w     42.00  67.00   0.50    0.15    --  113.25 -61.00-180.00   50
 41  \w     44.00  69.00   0.50    0.15    --  113.25 -61.00 -60.00   50
 42  \w     43.00  70.00   0.50    0.15    --  113.25 -61.00-150.00   54
 43  \w     42.00  68.00   0.50    0.15    --  113.25 -61.00   0.00   52
 44  \w     43.00  68.00   0.50    0.15    --  113.25 -61.00  60.00   50
 45  \w     42.00  67.00   0.50    0.15    --  113.25 -61.00 120.00   50
 46  \w     43.00  68.00   0.50    0.15    --  113.25 -61.00 150.00   50
 47  \w    113.00 158.00   0.50    0.15    --  113.25 125.00 120.00   90
 48  \w    113.00 157.00   0.50    0.15    --  113.25 125.00 150.00   88
 49  \w    109.00 142.00   0.50    0.15    --  113.25 125.00  60.00   66
 50  \w    149.00 174.00   0.50    0.15    --  113.25 125.00  60.00   50
 51  \w    -47.00 -20.00   0.50    0.15    --  -91.75  45.00-120.00   54
 52  \w    -74.00 -33.00   0.50    0.05    --  -47.86 125.00-180.00   82
 53  \w    -82.00 -30.00   0.50    0.05    --  -47.86 125.00 -60.00  104
 54  \w    -77.00 -52.00   0.50    0.15    --  -91.75  69.00  46.00   50
 55  \w    -78.00 -37.00   0.50    0.05    --  -47.86 125.00 150.00   82
 56  \w   -127.00-100.00   0.50    0.15    --  -91.75 -15.00 150.00   54
 57  \w   -125.00 -89.00   0.50    0.15    --  -91.75 -30.00 150.00   72
 58  \w   -150.00 -82.00   0.50    0.15    --  -91.75 -29.00 125.69  136
 59  \w   -133.00 -79.00   0.50    0.15    --  -91.75 -27.00  98.69  108
 60  \w   -142.00-117.00   0.50    0.15    --  -91.75 -69.00 -86.00   50
 61  \w   -113.00 -88.00   0.50    0.15    --  -91.75 -30.00-180.00   50
 62  \w   -116.00 -37.00   0.50    0.05    --  -47.86 -69.00 -86.00  158
 63  \w   -163.00-138.00   0.50    0.15    --  -91.75 -94.00  30.00   50
;
_diffrn_measurement_device 'four-circle diffractometer'
_diffrn_measurement_device_type 'XtaLAB Synergy, Dualflex, HyPix'
_diffrn_measurement_method '\w scans'
_diffrn_orient_matrix_type 'CrysAlisPro convention (1999,Acta A55,543-557)'
_diffrn_orient_matrix_UB_11 0.0372158000
_diffrn_orient_matrix_UB_12 0.0667334000
_diffrn_orient_matrix_UB_13 -0.0398398000
_diffrn_orient_matrix_UB_21 0.0782896000
_diffrn_orient_matrix_UB_22 -0.0247837000
_diffrn_orient_matrix_UB_23 0.0290873000
_diffrn_orient_matrix_UB_31 0.0094475000
_diffrn_orient_matrix_UB_32 -0.0574357000
_diffrn_orient_matrix_UB_33 -0.0588495000
_diffrn_radiation_monochromator mirror
_diffrn_radiation_probe x-ray
_diffrn_radiation_type 'Cu K\a'
_diffrn_radiation_wavelength 1.54184
_diffrn_reflns_av_R_equivalents 0.0346
_diffrn_reflns_av_unetI/netI 0.0192
_diffrn_reflns_Laue_measured_fraction_full 1.000
_diffrn_reflns_Laue_measured_fraction_max 0.990
_diffrn_reflns_limit_h_max 22
_diffrn_reflns_limit_h_min -22
_diffrn_reflns_limit_k_max 20
_diffrn_reflns_limit_k_min -21
_diffrn_reflns_limit_l_max 23
_diffrn_reflns_limit_l_min -25
_diffrn_reflns_number 47112
_diffrn_reflns_point_group_measured_fraction_full 1.000
_diffrn_reflns_point_group_measured_fraction_max 0.990
_diffrn_reflns_theta_full 67.684
_diffrn_reflns_theta_max 79.824
_diffrn_reflns_theta_min 3.625
_diffrn_source 'micro-focus sealed X-ray tube'
_diffrn_source_current 1
_diffrn_source_type 'PhotonJet (Cu) X-ray Source'
_diffrn_source_voltage 50
_exptl_absorpt_coefficient_mu 1.556
_exptl_absorpt_correction_T_max 1.00000
_exptl_absorpt_correction_T_min 0.95022
_exptl_absorpt_correction_type multi-scan
_exptl_absorpt_process_details
;
CrysAlisPro 1.171.41.119a (Rigaku Oxford Diffraction, 2021)
Empirical absorption correction using spherical harmonics,
implemented in SCALE3 ABSPACK scaling algorithm.
;
_exptl_crystal_colour yellow
_exptl_crystal_colour_primary yellow
_exptl_crystal_density_diffrn 1.370
_exptl_crystal_description irregular
_exptl_crystal_F_000 2568
_exptl_crystal_recrystallization_method 'used as received'
_exptl_crystal_size_max 0.264
_exptl_crystal_size_mid 0.245
_exptl_crystal_size_min 0.167
_refine_diff_density_max 0.639
_refine_diff_density_min -0.824
_refine_diff_density_rms 0.054
_refine_ls_extinction_method none
_refine_ls_goodness_of_fit_ref 1.058
_refine_ls_hydrogen_treatment constr
_refine_ls_matrix_type full
_refine_ls_number_parameters 382
_refine_ls_number_reflns 6459
_refine_ls_number_restraints 0
_refine_ls_restrained_S_all 1.058
_refine_ls_R_factor_all 0.0380
_refine_ls_R_factor_gt 0.0371
_refine_ls_shift/su_max 0.001
_refine_ls_shift/su_mean 0.000
_refine_ls_structure_factor_coef Fsqd
_refine_ls_weighting_details 'w=1/[\s^2^(Fo^2^)+(0.0391P)^2^+10.2187P] where P=(Fo^2^+2Fc^2^)/3'
_refine_ls_weighting_scheme calc
_refine_ls_wR_factor_gt 0.0921
_refine_ls_wR_factor_ref 0.0928
_reflns_Friedel_coverage 0.000
_reflns_number_gt 6255
_reflns_number_total 6459
_reflns_threshold_expression 'I > 2\s(I)'
_cod_data_source_file d4sc03430a2.cif
_cod_data_source_block tc-10122021-tc-5-13
_cod_depositor_comments 'Adding full bibliography for 1572623--1572624.cif.'
_cod_original_cell_volume 5973.56(11)
_cod_database_code 1572624
_shelx_shelxl_version_number 2018/3
_chemical_oxdiff_formula C78H132Cu2F12N4
_chemical_oxdiff_usercomment Tc-5-13
_shelx_space_group_comment
;
The symmetry employed for this shelxl refinement is uniquely defined
by the following loop, which should always be used as a source of
symmetry information in preference to the above space-group names.
They are only intended as comments.
;
_reflns_odcompleteness_completeness 97.69
_reflns_odcompleteness_iscentric 1
_reflns_odcompleteness_theta 74.33
_olex2_refinement_description
;
1. Fixed Uiso
 At 1.2 times of:
  All C(H) groups, All C(H,H) groups
 At 1.5 times of:
  All C(H,H,H) groups
2. Uiso/Uaniso restraints and constraints
Uanis(C2) = Uanis(C2B)
3. Others
 Sof(C1B)=Sof(H1BA)=Sof(H1BB)=Sof(C2B)=Sof(H2B)=1-FVAR(1)
 Sof(C1)=Sof(H1A)=Sof(H1B)=Sof(C2)=Sof(H2)=FVAR(1)
4.a Ternary CH refined with riding coordinates:
 C2(H2), C2B(H2B), C14(H14), C17(H17), C26(H26), C29(H29)
4.b Aromatic/amide H refined with riding coordinates:
 C4(H4), C10(H10), C11(H11), C12(H12), C22(H22), C23(H23), C24(H24)
4.c X=CH2 refined with riding coordinates:
 C1(H1A,H1B), C1B(H1BA,H1BB)
4.d Idealised Me refined as rotating group:
 C15(H15A,H15B,H15C), C16(H16A,H16B,H16C), C18(H18A,H18B,H18C), C19(H19A,H19B,
 H19C), C27(H27A,H27B,H27C), C28(H28A,H28B,H28C), C30(H30A,H30B,H30C), C31(H31A,
 H31B,H31C)
;
_olex2_diffrn_ambient_temperature_device 'Oxford Cryosystems'
_olex2_exptl_crystal_mounting_method 'The crystal was mounted on a nylon loop with paratone oil'
_olex2_submission_original_sample_id Tc-5-13
_olex2_submission_special_instructions 'No special instructions were received'
_oxdiff_exptl_absorpt_empirical_details
;
Empirical correction (ABSPACK) includes:
- Absorption correction using spherical harmonics
- Frame scaling
;
_oxdiff_exptl_absorpt_empirical_full_max 1.134
_oxdiff_exptl_absorpt_empirical_full_min 0.884

loop_
_space_group_symop_operation_xyz
'x, y, z'
'-x, y, -z+1/2'
'x+1/2, y+1/2, z'
'-x+1/2, y+1/2, -z+1/2'
'-x, -y, -z'
'x, -y, z-1/2'
'-x+1/2, -y+1/2, -z'
'x+1/2, -y+1/2, z-1/2'

loop_
_atom_site_label
_atom_site_type_symbol
_atom_site_fract_x
_atom_site_fract_y
_atom_site_fract_z
_atom_site_U_iso_or_equiv
_atom_site_adp_type
_atom_site_occupancy
_atom_site_site_symmetry_order
_atom_site_calc_flag
_atom_site_refinement_flags_posn
_atom_site_refinement_flags_adp
_atom_site_refinement_flags_occupancy
_atom_site_disorder_assembly
_atom_site_disorder_group
Cu1 Cu 0.19575(2) 0.65761(2) 0.08156(2) 0.02045(8) Uani 1 1 d . . . . .
F1 F -0.08038(6) 0.59869(10) 0.08726(7) 0.0559(4) Uani 1 1 d . . . . .
F2 F -0.06631(6) 0.64155(7) 0.18656(6) 0.0364(3) Uani 1 1 d . . . . .
F3 F -0.06506(6) 0.72255(8) 0.10630(8) 0.0537(4) Uani 1 1 d . . . . .
F4 F 0.08069(6) 0.44814(7) 0.24339(6) 0.0384(3) Uani 1 1 d . . . . .
F5 F 0.18029(7) 0.50603(6) 0.28319(5) 0.0339(2) Uani 1 1 d . . . . .
F6 F 0.18898(6) 0.41702(6) 0.20758(5) 0.0300(2) Uani 1 1 d . . . . .
N1 N 0.08785(7) 0.67902(7) 0.08428(6) 0.0163(2) Uani 1 1 d . . . . .
N2 N 0.20115(7) 0.57030(7) 0.14556(6) 0.0162(2) Uani 1 1 d . . . . .
C1 C 0.3047(2) 0.6863(3) 0.0627(2) 0.0207(8) Uani 0.621(3) 1 d . . P A 1
H1A H 0.323896 0.646189 0.034592 0.025 Uiso 0.621(3) 1 calc R U P A 1
H1B H 0.315974 0.684939 0.109299 0.025 Uiso 0.621(3) 1 calc R U P A 1
C1B C 0.2985(4) 0.6630(4) 0.0419(4) 0.0247(14) Uani 0.379(3) 1 d . . P A 2
H1BA H 0.329939 0.689030 0.074458 0.030 Uiso 0.379(3) 1 calc R U P A 2
H1BB H 0.298952 0.606699 0.038841 0.030 Uiso 0.379(3) 1 calc R U P A 2
C2 C 0.25997(13) 0.74685(15) 0.03551(12) 0.0181(4) Uani 0.621(3) 1 d . . P A 1
H2 H 0.263146 0.798469 0.060042 0.022 Uiso 0.621(3) 1 calc R U P A 1
C2B C 0.2520(2) 0.7068(2) -0.0008(2) 0.0181(4) Uani 0.379(3) 1 d . . P A 2
H2B H 0.239676 0.681713 -0.045006 0.022 Uiso 0.379(3) 1 calc R U P A 2
C3 C 0.04358(8) 0.63610(9) 0.12168(7) 0.0178(3) Uani 1 1 d . . . . .
C4 C 0.06637(9) 0.57148(9) 0.16152(8) 0.0197(3) Uani 1 1 d . . . . .
H4 H 0.027284 0.543432 0.182716 0.024 Uiso 1 1 calc R U . . .
C5 C 0.14000(8) 0.54357(9) 0.17363(7) 0.0174(3) Uani 1 1 d . . . . .
C6 C -0.04241(9) 0.65137(10) 0.12492(9) 0.0249(3) Uani 1 1 d . . . . .
C7 C 0.14742(9) 0.47840(9) 0.22698(8) 0.0220(3) Uani 1 1 d . . . . .
C8 C 0.06107(8) 0.74689(9) 0.04688(8) 0.0186(3) Uani 1 1 d . . . . .
C9 C 0.02554(9) 0.73647(11) -0.01605(8) 0.0248(3) Uani 1 1 d . . . . .
C10 C 0.00187(10) 0.80474(13) -0.05049(10) 0.0348(4) Uani 1 1 d . . . . .
H10 H -0.022475 0.799532 -0.093242 0.042 Uiso 1 1 calc R U . . .
C11 C 0.01302(11) 0.87942(12) -0.02388(11) 0.0377(5) Uani 1 1 d . . . . .
H11 H -0.005149 0.924788 -0.047559 0.045 Uiso 1 1 calc R U . . .
C12 C 0.05072(10) 0.88834(10) 0.03738(10) 0.0313(4) Uani 1 1 d . . . . .
H12 H 0.058924 0.940088 0.054976 0.038 Uiso 1 1 calc R U . . .
C13 C 0.07679(9) 0.82272(9) 0.07359(8) 0.0226(3) Uani 1 1 d . . . . .
C14 C 0.12070(10) 0.83196(10) 0.13980(9) 0.0294(4) Uani 1 1 d . . . . .
H14 H 0.159537 0.788816 0.142217 0.035 Uiso 1 1 calc R U . . .
C15 C 0.16274(13) 0.91062(12) 0.14736(12) 0.0444(5) Uani 1 1 d . . . . .
H15A H 0.195258 0.918202 0.109330 0.067 Uiso 1 1 calc R U . . .
H15B H 0.193895 0.910059 0.188749 0.067 Uiso 1 1 calc R U . . .
H15C H 0.126090 0.954155 0.148874 0.067 Uiso 1 1 calc R U . . .
C16 C 0.06979(13) 0.82096(12) 0.19928(10) 0.0388(4) Uani 1 1 d . . . . .
H16A H 0.028108 0.859271 0.196238 0.058 Uiso 1 1 calc R U . . .
H16B H 0.099449 0.829612 0.240836 0.058 Uiso 1 1 calc R U . . .
H16C H 0.049225 0.766943 0.198817 0.058 Uiso 1 1 calc R U . . .
C17 C 0.01338(11) 0.65464(12) -0.04644(9) 0.0314(4) Uani 1 1 d . . . . .
H17 H 0.021058 0.615019 -0.009712 0.038 Uiso 1 1 calc R U . . .
C18 C -0.06715(16) 0.6436(2) -0.07514(16) 0.0688(8) Uani 1 1 d . . . . .
H18A H -0.103400 0.661042 -0.042346 0.103 Uiso 1 1 calc R U . . .
H18B H -0.075729 0.587410 -0.085571 0.103 Uiso 1 1 calc R U . . .
H18C H -0.073954 0.675198 -0.115911 0.103 Uiso 1 1 calc R U . . .
C19 C 0.07090(18) 0.63660(17) -0.09837(15) 0.0662(8) Uani 1 1 d . . . . .
H19A H 0.067002 0.676347 -0.133982 0.099 Uiso 1 1 calc R U . . .
H19B H 0.061078 0.583764 -0.117165 0.099 Uiso 1 1 calc R U . . .
H19C H 0.121898 0.638004 -0.077598 0.099 Uiso 1 1 calc R U . . .
C20 C 0.27693(8) 0.54449(9) 0.16329(7) 0.0176(3) Uani 1 1 d . . . . .
C21 C 0.31000(9) 0.48416(9) 0.12527(7) 0.0199(3) Uani 1 1 d . . . . .
C22 C 0.38710(9) 0.46999(10) 0.13546(8) 0.0254(3) Uani 1 1 d . . . . .
H22 H 0.410700 0.429767 0.110335 0.030 Uiso 1 1 calc R U . . .
C23 C 0.43002(9) 0.51341(11) 0.18152(9) 0.0292(4) Uani 1 1 d . . . . .
H23 H 0.482853 0.503898 0.186838 0.035 Uiso 1 1 calc R U . . .
C24 C 0.39611(10) 0.57061(10) 0.21980(9) 0.0289(4) Uani 1 1 d . . . . .
H24 H 0.425882 0.599128 0.252050 0.035 Uiso 1 1 calc R U . . .
C25 C 0.31894(9) 0.58728(9) 0.21198(8) 0.0227(3) Uani 1 1 d . . . . .
C26 C 0.26389(10) 0.43559(10) 0.07464(8) 0.0264(3) Uani 1 1 d . . . . .
H26 H 0.209505 0.440054 0.086204 0.032 Uiso 1 1 calc R U . . .
C27 C 0.27109(15) 0.46742(18) 0.00373(10) 0.0528(6) Uani 1 1 d . . . . .
H27A H 0.250395 0.521325 0.001019 0.079 Uiso 1 1 calc R U . . .
H27B H 0.242925 0.432959 -0.027697 0.079 Uiso 1 1 calc R U . . .
H27C H 0.324557 0.468372 -0.007550 0.079 Uiso 1 1 calc R U . . .
C28 C 0.28513(14) 0.34770(12) 0.07734(13) 0.0457(5) Uani 1 1 d . . . . .
H28A H 0.336488 0.340770 0.061445 0.069 Uiso 1 1 calc R U . . .
H28B H 0.249434 0.317310 0.048909 0.069 Uiso 1 1 calc R U . . .
H28C H 0.283100 0.328668 0.123397 0.069 Uiso 1 1 calc R U . . .
C29 C 0.28347(11) 0.65081(10) 0.25519(10) 0.0307(4) Uani 1 1 d . . . . .
H29 H 0.227396 0.648323 0.247048 0.037 Uiso 1 1 calc R U . . .
C30 C 0.30925(15) 0.73430(12) 0.23726(14) 0.0522(6) Uani 1 1 d . . . . .
H30A H 0.284191 0.773050 0.265453 0.078 Uiso 1 1 calc R U . . .
H30B H 0.295891 0.745050 0.190300 0.078 Uiso 1 1 calc R U . . .
H30C H 0.364213 0.738425 0.244509 0.078 Uiso 1 1 calc R U . . .
C31 C 0.29982(15) 0.63565(14) 0.32996(11) 0.0466(5) Uani 1 1 d . . . . .
H31A H 0.354291 0.640509 0.339891 0.070 Uiso 1 1 calc R U . . .
H31B H 0.283003 0.582098 0.341413 0.070 Uiso 1 1 calc R U . . .
H31C H 0.272558 0.674706 0.356200 0.070 Uiso 1 1 calc R U . . .

loop_
_atom_site_aniso_label
_atom_site_aniso_U_11
_atom_site_aniso_U_22
_atom_site_aniso_U_33
_atom_site_aniso_U_23
_atom_site_aniso_U_13
_atom_site_aniso_U_12
Cu1 0.01350(12) 0.02206(13) 0.02610(13) 0.01185(9) 0.00503(9) 0.00393(8)
F1 0.0189(5) 0.0839(10) 0.0644(9) -0.0251(8) -0.0032(5) -0.0075(6)
F2 0.0236(5) 0.0492(7) 0.0374(6) 0.0152(5) 0.0148(4) 0.0111(5)
F3 0.0240(5) 0.0472(7) 0.0917(10) 0.0446(7) 0.0259(6) 0.0198(5)
F4 0.0232(5) 0.0405(6) 0.0520(7) 0.0303(5) 0.0102(5) 0.0013(4)
F5 0.0474(6) 0.0329(5) 0.0211(5) 0.0075(4) -0.0020(4) 0.0047(5)
F6 0.0354(5) 0.0180(5) 0.0374(5) 0.0098(4) 0.0107(4) 0.0080(4)
N1 0.0141(6) 0.0157(6) 0.0193(6) 0.0026(5) 0.0012(4) 0.0017(4)
N2 0.0156(6) 0.0152(6) 0.0179(6) 0.0032(5) 0.0021(4) 0.0029(4)
C1 0.0125(14) 0.027(2) 0.0229(19) 0.0077(14) 0.0030(13) -0.0007(14)
C1B 0.011(2) 0.029(4) 0.034(4) 0.016(3) 0.006(3) 0.002(2)
C2 0.0151(9) 0.0190(10) 0.0208(11) 0.0060(6) 0.0069(8) -0.0018(8)
C2B 0.0151(9) 0.0190(10) 0.0208(11) 0.0060(6) 0.0069(8) -0.0018(8)
C3 0.0136(6) 0.0173(7) 0.0225(7) 0.0005(6) 0.0021(5) 0.0009(5)
C4 0.0174(7) 0.0189(7) 0.0230(7) 0.0042(6) 0.0047(5) 0.0004(5)
C5 0.0203(7) 0.0146(7) 0.0175(7) 0.0025(5) 0.0025(5) 0.0006(5)
C6 0.0169(7) 0.0266(8) 0.0315(8) 0.0092(6) 0.0045(6) 0.0013(6)
C7 0.0196(7) 0.0216(7) 0.0251(8) 0.0072(6) 0.0059(6) 0.0033(6)
C8 0.0134(6) 0.0190(7) 0.0236(7) 0.0059(6) 0.0046(5) 0.0044(5)
C9 0.0164(7) 0.0323(9) 0.0256(8) 0.0071(7) 0.0007(6) 0.0019(6)
C10 0.0238(8) 0.0491(12) 0.0313(9) 0.0172(8) -0.0001(7) 0.0085(8)
C11 0.0301(9) 0.0353(10) 0.0487(11) 0.0243(9) 0.0133(8) 0.0177(8)
C12 0.0281(8) 0.0209(8) 0.0462(10) 0.0092(7) 0.0186(8) 0.0092(7)
C13 0.0190(7) 0.0191(7) 0.0304(8) 0.0037(6) 0.0114(6) 0.0031(6)
C14 0.0294(9) 0.0220(8) 0.0369(9) -0.0046(7) 0.0037(7) -0.0014(7)
C15 0.0494(12) 0.0313(10) 0.0532(13) -0.0122(9) 0.0108(10) -0.0122(9)
C16 0.0536(12) 0.0329(10) 0.0305(9) -0.0024(8) 0.0076(9) -0.0054(9)
C17 0.0278(9) 0.0398(10) 0.0262(8) -0.0003(7) -0.0030(7) -0.0058(7)
C18 0.0476(15) 0.081(2) 0.0758(19) -0.0210(16) -0.0281(14) -0.0087(14)
C19 0.0732(18) 0.0551(15) 0.0730(18) -0.0286(14) 0.0386(15) -0.0224(14)
C20 0.0162(7) 0.0164(7) 0.0203(7) 0.0071(5) 0.0007(5) 0.0020(5)
C21 0.0191(7) 0.0207(7) 0.0202(7) 0.0051(6) 0.0025(5) 0.0027(6)
C22 0.0206(7) 0.0269(8) 0.0288(8) 0.0058(6) 0.0047(6) 0.0070(6)
C23 0.0160(7) 0.0315(9) 0.0398(9) 0.0090(7) -0.0028(6) 0.0035(6)
C24 0.0241(8) 0.0244(8) 0.0373(9) 0.0045(7) -0.0105(7) -0.0016(6)
C25 0.0232(8) 0.0163(7) 0.0283(8) 0.0042(6) -0.0033(6) 0.0005(6)
C26 0.0251(8) 0.0297(9) 0.0243(8) -0.0048(6) 0.0010(6) 0.0058(7)
C27 0.0593(14) 0.0760(17) 0.0228(9) -0.0010(10) -0.0019(9) 0.0006(13)
C28 0.0467(12) 0.0314(10) 0.0581(14) -0.0171(9) -0.0111(10) 0.0081(9)
C29 0.0357(10) 0.0200(8) 0.0355(9) -0.0057(7) -0.0089(7) 0.0030(7)
C30 0.0585(14) 0.0208(9) 0.0767(17) -0.0055(10) -0.0068(12) -0.0024(9)
C31 0.0616(14) 0.0407(11) 0.0365(11) -0.0151(9) -0.0133(10) 0.0127(10)

loop_
_atom_type_symbol
_atom_type_description
_atom_type_scat_dispersion_real
_atom_type_scat_dispersion_imag
_atom_type_scat_source
C C 0.0181 0.0091 'International Tables Vol C Tables 4.2.6.8 and 6.1.1.4'
H H 0.0000 0.0000 'International Tables Vol C Tables 4.2.6.8 and 6.1.1.4'
Cu Cu -1.9646 0.5888 'International Tables Vol C Tables 4.2.6.8 and 6.1.1.4'
F F 0.0727 0.0534 'International Tables Vol C Tables 4.2.6.8 and 6.1.1.4'
N N 0.0311 0.0180 'International Tables Vol C Tables 4.2.6.8 and 6.1.1.4'

loop_
_exptl_crystal_face_index_h
_exptl_crystal_face_index_k
_exptl_crystal_face_index_l
_exptl_crystal_face_perp_dist
-1 2 -2 0.1211
1 -2 2 0.1268
2 -7 -10 0.1116
-2 7 10 0.1438
-11 -2 3 0.0840
11 3 -3 0.0838
7 -4 -10 0.1075
-8 -7 -4 0.0955
6 7 7 0.1381
-8 4 9 0.0992
-10 3 -5 0.1060
10 -3 3 0.0857
-8 7 4 0.1017
-3 7 9 0.1247
-7 -2 -9 0.1128
-6 -8 7 0.0965
6 7 -7 0.0948
11 0 0 0.0648
-6 -6 8 0.0809

loop_
_geom_angle_atom_site_label_1
_geom_angle_atom_site_label_2
_geom_angle_atom_site_label_3
_geom_angle
_geom_angle_site_symmetry_1
_geom_angle_site_symmetry_3
_geom_angle_publ_flag
N1 Cu1 N2 98.42(5) . . ?
N1 Cu1 C1 153.85(13) . . ?
N1 Cu1 C1B 154.7(2) . . ?
N1 Cu1 C2 115.01(7) . . ?
N1 Cu1 C2B 115.86(11) . . ?
N2 Cu1 C1 106.07(13) . . ?
N2 Cu1 C1B 105.7(2) . . ?
N2 Cu1 C2 143.89(8) . . ?
N2 Cu1 C2B 142.28(11) . . ?
C1 Cu1 C2 39.08(14) . . ?
C1B Cu1 C2B 38.8(2) . . ?
C3 N1 Cu1 121.12(10) . . ?
C3 N1 C8 122.78(12) . . ?
C8 N1 Cu1 115.97(9) . . ?
C5 N2 Cu1 121.17(10) . . ?
C5 N2 C20 124.18(12) . . ?
C20 N2 Cu1 114.39(9) . . ?
Cu1 C1 H1A 107.6 . . ?
Cu1 C1 H1B 88.8 . . ?
H1A C1 H1B 120.0 . . ?
C2 C1 Cu1 73.7(2) . . ?
C2 C1 H1A 120.0 . . ?
C2 C1 H1B 120.0 . . ?
Cu1 C1B H1BA 105.3 . . ?
Cu1 C1B H1BB 89.5 . . ?
H1BA C1B H1BB 120.0 . . ?
C2B C1B Cu1 75.1(3) . . ?
C2B C1B H1BA 120.0 . . ?
C2B C1B H1BB 120.0 . . ?
Cu1 C2 H2 115.1 . . ?
C1 C2 Cu1 67.3(2) . . ?
C1 C2 C2 123.4(3) . 7_565 ?
C1 C2 H2 115.1 . . ?
C2 C2 Cu1 111.3(2) 7_565 . ?
C2 C2 H2 115.1 7_565 . ?
Cu1 C2B H2B 115.6 . . ?
C1B C2B Cu1 66.0(3) . . ?
C1B C2B C2B 123.4(6) . 7_565 ?
C1B C2B H2B 115.6 . . ?
C2B C2B Cu1 110.4(4) 7_565 . ?
C2B C2B H2B 115.6 7_565 . ?
N1 C3 C4 125.87(14) . . ?
N1 C3 C6 122.48(13) . . ?
C4 C3 C6 111.63(13) . . ?
C3 C4 H4 116.3 . . ?
C5 C4 C3 127.43(14) . . ?
C5 C4 H4 116.3 . . ?
N2 C5 C4 125.79(13) . . ?
N2 C5 C7 119.46(13) . . ?
C4 C5 C7 114.69(13) . . ?
F1 C6 C3 110.01(14) . . ?
F2 C6 F1 105.90(14) . . ?
F2 C6 C3 111.32(13) . . ?
F3 C6 F1 107.73(16) . . ?
F3 C6 F2 105.89(14) . . ?
F3 C6 C3 115.48(13) . . ?
F4 C7 C5 112.96(13) . . ?
F5 C7 F4 106.65(13) . . ?
F5 C7 F6 106.81(13) . . ?
F5 C7 C5 111.31(13) . . ?
F6 C7 F4 106.02(13) . . ?
F6 C7 C5 112.65(13) . . ?
C9 C8 N1 119.94(14) . . ?
C9 C8 C13 122.16(14) . . ?
C13 C8 N1 117.75(13) . . ?
C8 C9 C17 121.85(15) . . ?
C10 C9 C8 117.31(17) . . ?
C10 C9 C17 120.84(16) . . ?
C9 C10 H10 119.2 . . ?
C11 C10 C9 121.57(18) . . ?
C11 C10 H10 119.2 . . ?
C10 C11 H11 120.0 . . ?
C10 C11 C12 120.02(16) . . ?
C12 C11 H11 120.0 . . ?
C11 C12 H12 119.4 . . ?
C11 C12 C13 121.10(18) . . ?
C13 C12 H12 119.4 . . ?
C8 C13 C14 120.80(14) . . ?
C12 C13 C8 117.67(16) . . ?
C12 C13 C14 121.53(16) . . ?
C13 C14 H14 107.2 . . ?
C13 C14 C15 114.05(17) . . ?
C13 C14 C16 111.82(15) . . ?
C15 C14 H14 107.2 . . ?
C15 C14 C16 109.01(16) . . ?
C16 C14 H14 107.2 . . ?
C14 C15 H15A 109.5 . . ?
C14 C15 H15B 109.5 . . ?
C14 C15 H15C 109.5 . . ?
H15A C15 H15B 109.5 . . ?
H15A C15 H15C 109.5 . . ?
H15B C15 H15C 109.5 . . ?
C14 C16 H16A 109.5 . . ?
C14 C16 H16B 109.5 . . ?
C14 C16 H16C 109.5 . . ?
H16A C16 H16B 109.5 . . ?
H16A C16 H16C 109.5 . . ?
H16B C16 H16C 109.5 . . ?
C9 C17 H17 107.2 . . ?
C9 C17 C18 112.23(19) . . ?
C18 C17 H17 107.2 . . ?
C19 C17 C9 111.70(17) . . ?
C19 C17 H17 107.2 . . ?
C19 C17 C18 110.9(2) . . ?
C17 C18 H18A 109.5 . . ?
C17 C18 H18B 109.5 . . ?
C17 C18 H18C 109.5 . . ?
H18A C18 H18B 109.5 . . ?
H18A C18 H18C 109.5 . . ?
H18B C18 H18C 109.5 . . ?
C17 C19 H19A 109.5 . . ?
C17 C19 H19B 109.5 . . ?
C17 C19 H19C 109.5 . . ?
H19A C19 H19B 109.5 . . ?
H19A C19 H19C 109.5 . . ?
H19B C19 H19C 109.5 . . ?
C21 C20 N2 118.94(13) . . ?
C25 C20 N2 118.72(13) . . ?
C25 C20 C21 121.79(14) . . ?
C20 C21 C26 121.81(14) . . ?
C22 C21 C20 117.84(15) . . ?
C22 C21 C26 120.35(14) . . ?
C21 C22 H22 119.4 . . ?
C23 C22 C21 121.21(16) . . ?
C23 C22 H22 119.4 . . ?
C22 C23 H23 120.0 . . ?
C24 C23 C22 120.08(15) . . ?
C24 C23 H23 120.0 . . ?
C23 C24 H24 119.4 . . ?
C23 C24 C25 121.28(16) . . ?
C25 C24 H24 119.4 . . ?
C20 C25 C29 122.49(15) . . ?
C24 C25 C20 117.72(15) . . ?
C24 C25 C29 119.79(15) . . ?
C21 C26 H26 107.6 . . ?
C21 C26 C27 111.87(16) . . ?
C21 C26 C28 111.90(15) . . ?
C27 C26 H26 107.6 . . ?
C28 C26 H26 107.6 . . ?
C28 C26 C27 110.14(18) . . ?
C26 C27 H27A 109.5 . . ?
C26 C27 H27B 109.5 . . ?
C26 C27 H27C 109.5 . . ?
H27A C27 H27B 109.5 . . ?
H27A C27 H27C 109.5 . . ?
H27B C27 H27C 109.5 . . ?
C26 C28 H28A 109.5 . . ?
C26 C28 H28B 109.5 . . ?
C26 C28 H28C 109.5 . . ?
H28A C28 H28B 109.5 . . ?
H28A C28 H28C 109.5 . . ?
H28B C28 H28C 109.5 . . ?
C25 C29 H29 107.6 . . ?
C25 C29 C31 111.75(15) . . ?
C30 C29 C25 112.37(18) . . ?
C30 C29 H29 107.6 . . ?
C30 C29 C31 109.61(18) . . ?
C31 C29 H29 107.6 . . ?
C29 C30 H30A 109.5 . . ?
C29 C30 H30B 109.5 . . ?
C29 C30 H30C 109.5 . . ?
H30A C30 H30B 109.5 . . ?
H30A C30 H30C 109.5 . . ?
H30B C30 H30C 109.5 . . ?
C29 C31 H31A 109.5 . . ?
C29 C31 H31B 109.5 . . ?
C29 C31 H31C 109.5 . . ?
H31A C31 H31B 109.5 . . ?
H31A C31 H31C 109.5 . . ?
H31B C31 H31C 109.5 . . ?

loop_
_geom_bond_atom_site_label_1
_geom_bond_atom_site_label_2
_geom_bond_distance
_geom_bond_site_symmetry_2
_geom_bond_publ_flag
Cu1 N1 1.9442(12) . ?
Cu1 N2 1.9529(12) . ?
Cu1 C1 2.034(4) . ?
Cu1 C1B 2.010(7) . ?
Cu1 C2 2.116(2) . ?
Cu1 C2B 2.126(4) . ?
F1 C6 1.332(2) . ?
F2 C6 1.332(2) . ?
F3 C6 1.315(2) . ?
F4 C7 1.3373(18) . ?
F5 C7 1.334(2) . ?
F6 C7 1.3347(18) . ?
N1 C3 1.3194(19) . ?
N1 C8 1.4387(18) . ?
N2 C5 1.3161(19) . ?
N2 C20 1.4413(18) . ?
C1 H1A 0.9500 . ?
C1 H1B 0.9500 . ?
C1 C2 1.390(5) . ?
C1B H1BA 0.9500 . ?
C1B H1BB 0.9500 . ?
C1B C2B 1.380(8) . ?
C2 C2 1.459(5) 7_565 ?
C2 H2 1.0000 . ?
C2B C2B 1.459(8) 7_565 ?
C2B H2B 1.0000 . ?
C3 C4 1.402(2) . ?
C3 C6 1.545(2) . ?
C4 H4 0.9500 . ?
C4 C5 1.397(2) . ?
C5 C7 1.536(2) . ?
C8 C9 1.401(2) . ?
C8 C13 1.409(2) . ?
C9 C10 1.398(2) . ?
C9 C17 1.520(3) . ?
C10 H10 0.9500 . ?
C10 C11 1.378(3) . ?
C11 H11 0.9500 . ?
C11 C12 1.385(3) . ?
C12 H12 0.9500 . ?
C12 C13 1.392(2) . ?
C13 C14 1.523(3) . ?
C14 H14 1.0000 . ?
C14 C15 1.524(3) . ?
C14 C16 1.531(3) . ?
C15 H15A 0.9800 . ?
C15 H15B 0.9800 . ?
C15 H15C 0.9800 . ?
C16 H16A 0.9800 . ?
C16 H16B 0.9800 . ?
C16 H16C 0.9800 . ?
C17 H17 1.0000 . ?
C17 C18 1.528(3) . ?
C17 C19 1.512(3) . ?
C18 H18A 0.9800 . ?
C18 H18B 0.9800 . ?
C18 H18C 0.9800 . ?
C19 H19A 0.9800 . ?
C19 H19B 0.9800 . ?
C19 H19C 0.9800 . ?
C20 C21 1.410(2) . ?
C20 C25 1.405(2) . ?
C21 C22 1.392(2) . ?
C21 C26 1.519(2) . ?
C22 H22 0.9500 . ?
C22 C23 1.384(3) . ?
C23 H23 0.9500 . ?
C23 C24 1.382(3) . ?
C24 H24 0.9500 . ?
C24 C25 1.396(2) . ?
C25 C29 1.526(2) . ?
C26 H26 1.0000 . ?
C26 C27 1.530(3) . ?
C26 C28 1.528(3) . ?
C27 H27A 0.9800 . ?
C27 H27B 0.9800 . ?
C27 H27C 0.9800 . ?
C28 H28A 0.9800 . ?
C28 H28B 0.9800 . ?
C28 H28C 0.9800 . ?
C29 H29 1.0000 . ?
C29 C30 1.526(3) . ?
C29 C31 1.539(3) . ?
C30 H30A 0.9800 . ?
C30 H30B 0.9800 . ?
C30 H30C 0.9800 . ?
C31 H31A 0.9800 . ?
C31 H31B 0.9800 . ?
C31 H31C 0.9800 . ?

loop_
_geom_torsion_atom_site_label_1
_geom_torsion_atom_site_label_2
_geom_torsion_atom_site_label_3
_geom_torsion_atom_site_label_4
_geom_torsion
_geom_torsion_site_symmetry_1
_geom_torsion_site_symmetry_2
_geom_torsion_site_symmetry_3
_geom_torsion_site_symmetry_4
_geom_torsion_publ_flag
Cu1 N1 C3 C4 -1.4(2) . . . . ?
Cu1 N1 C3 C6 -179.87(11) . . . . ?
Cu1 N1 C8 C9 100.49(14) . . . . ?
Cu1 N1 C8 C13 -75.04(15) . . . . ?
Cu1 N2 C5 C4 1.0(2) . . . . ?
Cu1 N2 C5 C7 -176.15(10) . . . . ?
Cu1 N2 C20 C21 -89.93(14) . . . . ?
Cu1 N2 C20 C25 81.68(15) . . . . ?
Cu1 C1 C2 C2 -101.3(3) . . . 7_565 ?
Cu1 C1B C2B C2B 99.4(5) . . . 7_565 ?
N1 C3 C4 C5 5.3(3) . . . . ?
N1 C3 C6 F1 101.37(18) . . . . ?
N1 C3 C6 F2 -141.57(15) . . . . ?
N1 C3 C6 F3 -20.8(2) . . . . ?
N1 C8 C9 C10 -178.95(14) . . . . ?
N1 C8 C9 C17 0.6(2) . . . . ?
N1 C8 C13 C12 -179.90(13) . . . . ?
N1 C8 C13 C14 0.0(2) . . . . ?
N2 C5 C7 F4 -169.96(14) . . . . ?
N2 C5 C7 F5 70.09(18) . . . . ?
N2 C5 C7 F6 -49.85(19) . . . . ?
N2 C20 C21 C22 168.81(13) . . . . ?
N2 C20 C21 C26 -11.2(2) . . . . ?
N2 C20 C25 C24 -168.61(14) . . . . ?
N2 C20 C25 C29 10.7(2) . . . . ?
C3 N1 C8 C9 -83.50(19) . . . . ?
C3 N1 C8 C13 100.97(17) . . . . ?
C3 C4 C5 N2 -5.1(3) . . . . ?
C3 C4 C5 C7 172.22(15) . . . . ?
C4 C3 C6 F1 -77.34(18) . . . . ?
C4 C3 C6 F2 39.73(19) . . . . ?
C4 C3 C6 F3 160.49(16) . . . . ?
C4 C5 C7 F4 12.6(2) . . . . ?
C4 C5 C7 F5 -107.38(15) . . . . ?
C4 C5 C7 F6 132.68(14) . . . . ?
C5 N2 C20 C21 96.00(18) . . . . ?
C5 N2 C20 C25 -92.39(18) . . . . ?
C6 C3 C4 C5 -176.07(15) . . . . ?
C8 N1 C3 C4 -177.17(15) . . . . ?
C8 N1 C3 C6 4.3(2) . . . . ?
C8 C9 C10 C11 0.1(3) . . . . ?
C8 C9 C17 C18 133.1(2) . . . . ?
C8 C9 C17 C19 -101.7(2) . . . . ?
C8 C13 C14 C15 154.20(16) . . . . ?
C8 C13 C14 C16 -81.54(19) . . . . ?
C9 C8 C13 C12 4.7(2) . . . . ?
C9 C8 C13 C14 -175.39(14) . . . . ?
C9 C10 C11 C12 2.2(3) . . . . ?
C10 C9 C17 C18 -47.4(3) . . . . ?
C10 C9 C17 C19 77.9(2) . . . . ?
C10 C11 C12 C13 -1.1(3) . . . . ?
C11 C12 C13 C8 -2.3(2) . . . . ?
C11 C12 C13 C14 177.82(16) . . . . ?
C12 C13 C14 C15 -25.9(2) . . . . ?
C12 C13 C14 C16 98.39(19) . . . . ?
C13 C8 C9 C10 -3.6(2) . . . . ?
C13 C8 C9 C17 175.94(15) . . . . ?
C17 C9 C10 C11 -179.46(17) . . . . ?
C20 N2 C5 C4 174.70(14) . . . . ?
C20 N2 C5 C7 -2.5(2) . . . . ?
C20 C21 C22 C23 0.2(2) . . . . ?
C20 C21 C26 C27 97.56(19) . . . . ?
C20 C21 C26 C28 -138.31(17) . . . . ?
C20 C25 C29 C30 -109.5(2) . . . . ?
C20 C25 C29 C31 126.84(18) . . . . ?
C21 C20 C25 C24 2.8(2) . . . . ?
C21 C20 C25 C29 -177.89(15) . . . . ?
C21 C22 C23 C24 1.8(3) . . . . ?
C22 C21 C26 C27 -82.5(2) . . . . ?
C22 C21 C26 C28 41.7(2) . . . . ?
C22 C23 C24 C25 -1.6(3) . . . . ?
C23 C24 C25 C20 -0.7(3) . . . . ?
C23 C24 C25 C29 179.96(16) . . . . ?
C24 C25 C29 C30 69.9(2) . . . . ?
C24 C25 C29 C31 -53.8(2) . . . . ?
C25 C20 C21 C22 -2.5(2) . . . . ?
C25 C20 C21 C26 177.44(14) . . . . ?
C26 C21 C22 C23 -179.77(15) . . . . ?

loop_
_exptl_oxdiff_crystal_face_indexfrac_h
_exptl_oxdiff_crystal_face_indexfrac_k
_exptl_oxdiff_crystal_face_indexfrac_l
_exptl_oxdiff_crystal_face_x
_exptl_oxdiff_crystal_face_y
_exptl_oxdiff_crystal_face_z
-0.9945 1.9983 -2.0153 0.1766 -0.1860 -0.0056
0.9962 -1.9945 2.0014 -0.1758 0.1856 0.0062
1.5906 -6.9619 -9.9729 -0.0081 0.0070 1.0018
-1.5651 6.8578 10.0886 -0.0025 0.0010 -1.0024
-10.9664 -2.4380 2.7632 -0.6809 -0.7178 -0.1262
10.9606 2.5987 -2.5436 0.6827 0.7197 0.1040
6.5779 -4.3874 -9.5318 0.3318 0.3465 0.8751
-8.1279 -6.6021 -4.4068 -0.5675 -0.6009 0.5617
5.9133 7.3651 6.6547 0.4464 0.4740 -0.7588
-7.5337 3.6509 9.0674 -0.3980 -0.4166 -0.8145
-10.2363 2.5818 -4.5865 -0.0259 -0.9988 0.0249
10.3834 -3.4472 3.2755 0.0259 0.9936 0.1033
-8.4901 6.9243 3.9331 -0.0106 -0.7219 -0.7094
-3.3300 7.2574 9.0854 -0.0016 -0.1763 -0.9830
-7.4821 -1.7175 -9.3497 -0.0206 -0.8152 0.5782
-5.9238 -7.5013 6.8555 -0.9942 -0.0785 -0.0286
5.9749 7.2085 -7.2451 0.9921 0.0784 0.0688
11.4453 -0.1294 -0.1463 0.4231 0.8950 0.1242
-6.0770 -6.3455 8.2535 -0.9784 -0.0784 -0.1787
